data_2219380
loop_
_publ_author_name
'Vennila, Jasmine P.'
'Kavitha, Helen P.'
'Thiruvadigal, D. John'
'Venkatraman, B. R.'
'Manivannan, V.'

_publ_section_title
;
 4-Nitrophenyl naphthalene-1-sulfonate
;
_journal_coeditor_code IS2328
_journal_issue 9
_journal_name_full 'Acta Crystallographica Section E'
_journal_page_first o1848
_journal_paper_doi 10.1107/S1600536808027396
_journal_volume 64
_journal_year 2008
_chemical_formula_iupac 'C16 H11 N O5 S'
_chemical_formula_moiety 'C16 H11 N O5 S'
_chemical_formula_sum 'C16 H11 N O5 S'
_chemical_formula_weight 329.32
_chemical_name_systematic
;
4-Nitrophenyl naphthalene-1-sulfonate
;
_space_group_IT_number 14
_symmetry_cell_setting monoclinic
_symmetry_space_group_name_Hall '-P 2yn'
_symmetry_space_group_name_H-M 'P 1 21/n 1'
_atom_sites_solution_hydrogens geom
_atom_sites_solution_primary direct
_atom_sites_solution_secondary difmap
_audit_creation_method SHELXL-97
_cell_angle_alpha 90.00
_cell_angle_beta 106.296(2)
_cell_angle_gamma 90.00
_cell_formula_units_Z 4
_cell_length_a 13.4407(8)
_cell_length_b 6.2990(3)
_cell_length_c 18.2556(12)
_cell_measurement_reflns_used 4818
_cell_measurement_temperature 295(2)
_cell_measurement_theta_max 25.37
_cell_measurement_theta_min 2.21
_cell_volume 1483.48(15)
_computing_cell_refinement 'APEX2 (Bruker, 2004)'
_computing_data_collection 'APEX2 (Bruker, 2004)'
_computing_data_reduction 'APEX2 (Bruker, 2004)'
_computing_molecular_graphics 'PLATON (Spek, 2003)'
_computing_publication_material 'SHELXL97 (Sheldrick, 2008)'
_computing_structure_refinement 'SHELXL97 (Sheldrick, 2008)'
_computing_structure_solution 'SHELXS97 (Sheldrick, 2008)'
_diffrn_ambient_temperature 295(2)
_diffrn_measured_fraction_theta_full 0.993
_diffrn_measured_fraction_theta_max 0.993
_diffrn_measurement_device_type 'Bruker Kappa APEX2'
_diffrn_measurement_method '\w and \f'
_diffrn_radiation_monochromator graphite
_diffrn_radiation_source 'fine-focus sealed tube'
_diffrn_radiation_type MoK\a
_diffrn_radiation_wavelength 0.71073
_diffrn_reflns_av_R_equivalents 0.0409
_diffrn_reflns_av_sigmaI/netI 0.0292
_diffrn_reflns_limit_h_max 16
_diffrn_reflns_limit_h_min -16
_diffrn_reflns_limit_k_max 5
_diffrn_reflns_limit_k_min -7
_diffrn_reflns_limit_l_max 22
_diffrn_reflns_limit_l_min -22
_diffrn_reflns_number 14281
_diffrn_reflns_theta_full 25.72
_diffrn_reflns_theta_max 25.72
_diffrn_reflns_theta_min 1.68
_diffrn_standards_decay_% 0
_diffrn_standards_interval_time 0
_diffrn_standards_number 0
_exptl_absorpt_coefficient_mu 0.244
_exptl_absorpt_correction_T_max 0.9620
_exptl_absorpt_correction_T_min 0.9348
_exptl_absorpt_correction_type multi-scan
_exptl_absorpt_process_details '(<i>SADABS</i>; Sheldrick, 1996)'
_exptl_crystal_colour yellow
_exptl_crystal_density_diffrn 1.474
_exptl_crystal_density_method 'not measured'
_exptl_crystal_description block
_exptl_crystal_F_000 680
_exptl_crystal_size_max 0.28
_exptl_crystal_size_mid 0.20
_exptl_crystal_size_min 0.16
_refine_diff_density_max 0.251
_refine_diff_density_min -0.198
_refine_ls_extinction_method none
_refine_ls_goodness_of_fit_ref 1.082
_refine_ls_hydrogen_treatment constr
_refine_ls_matrix_type full
_refine_ls_number_parameters 208
_refine_ls_number_reflns 2801
_refine_ls_number_restraints 0
_refine_ls_restrained_S_all 1.082
_refine_ls_R_factor_all 0.0724
_refine_ls_R_factor_gt 0.0456
_refine_ls_shift/su_max 0.000
_refine_ls_shift/su_mean 0.000
_refine_ls_structure_factor_coef Fsqd
_refine_ls_weighting_details 'calc w=1/[\s^2^(Fo^2^)+(0.0801P)^2^+0.4092P] where P=(Fo^2^+2Fc^2^)/3'
_refine_ls_weighting_scheme calc
_refine_ls_wR_factor_gt 0.1240
_refine_ls_wR_factor_ref 0.1597
_reflns_number_gt 1935
_reflns_number_total 2801
_reflns_threshold_expression I>2\s(I)
_cod_data_source_file is2328.cif
_cod_data_source_block I
_cod_depositor_comments
;
The following automatic conversions were performed:
'_symmetry_cell_setting' value 'Monoclinic' changed to 'monoclinic'
according to '/home/saulius/struct/CIF-dictionaries/cif_core.dic'
dictionary named 'cif_core.dic' version 2.4.1 from
2010-06-29.

'_geom_hbond_publ_flag' value 'Y' changed to 'y' according to
'/home/saulius/struct/CIF-dictionaries/cif_core.dic' dictionary named
'cif_core.dic' version 2.4.1 from 2010-06-29 (4 times).

Automatic conversion script
Id: cif_fix_enum 1527 2010-12-29 10:47:43Z saulius 

The following automatic conversions were performed:

'_symmetry_cell_setting' value 'Monoclinic' changed to 'monoclinic'
according to /home/saulius/struct/CIF-dictionaries/cif_core.dic
dictionary named 'cif_core.dic' version 2.4.1 from
2010-06-29.

'_geom_hbond_publ_flag' value 'Y' changed to 'y'
according to /home/saulius/struct/CIF-dictionaries/cif_core.dic
dictionary named 'cif_core.dic' version 2.4.1 from 2010-06-29 (4
times).

Automatic conversion script
Id: cif_fix_values 1715 2011-07-08 13:25:40Z adriana 
;
_cod_original_sg_symbol_H-M 'P 21/n'
_cod_database_code 2219380
_cod_database_fobs_code 2219380

loop_
_symmetry_equiv_pos_as_xyz
'x, y, z'
'-x+1/2, y+1/2, -z+1/2'
'-x, -y, -z'
'x-1/2, -y-1/2, z-1/2'

loop_
_atom_site_type_symbol
_atom_site_label
_atom_site_fract_x
_atom_site_fract_y
_atom_site_fract_z
_atom_site_U_iso_or_equiv
_atom_site_adp_type
_atom_site_calc_flag
_atom_site_refinement_flags
_atom_site_occupancy
S S1 0.54713(6) 0.94373(13) 0.12153(4) 0.0704(3) Uani d . 1
C C1 0.37278(18) 0.7401(4) 0.09748(13) 0.0528(6) Uani d . 1
C C2 0.3303(2) 0.7033(4) 0.15655(14) 0.0598(6) Uani d . 1
H H2 0.3391 0.8008 0.1961 0.072 Uiso calc R 1
C C3 0.2749(2) 0.5218(4) 0.15633(15) 0.0613(7) Uani d . 1
H H3 0.2454 0.4937 0.1957 0.074 Uiso calc R 1
C C4 0.26342(18) 0.3817(4) 0.09726(14) 0.0537(6) Uani d . 1
C C5 0.3065(2) 0.4177(4) 0.03838(15) 0.0654(7) Uani d . 1
H H5 0.2979 0.3198 -0.0010 0.079 Uiso calc R 1
C C6 0.3621(2) 0.5999(4) 0.03865(15) 0.0673(7) Uani d . 1
H H6 0.3921 0.6277 -0.0005 0.081 Uiso calc R 1
C C7 0.58144(18) 0.8465(4) 0.21516(15) 0.0576(6) Uani d . 1
C C8 0.6346(2) 0.6587(5) 0.2287(2) 0.0839(9) Uani d . 1
H H8 0.6500 0.5851 0.1891 0.101 Uiso calc R 1
C C9 0.6658(3) 0.5785(7) 0.3043(4) 0.1117(16) Uani d . 1
H H9 0.7032 0.4525 0.3147 0.134 Uiso calc R 1
C C10 0.6415(3) 0.6838(9) 0.3611(3) 0.1157(15) Uani d . 1
H H10 0.6627 0.6289 0.4103 0.139 Uiso calc R 1
C C11 0.5863(2) 0.8702(6) 0.34821(18) 0.0846(10) Uani d . 1
C C12 0.55403(18) 0.9590(4) 0.27417(14) 0.0577(6) Uani d . 1
C C13 0.5581(4) 0.9799(11) 0.4083(2) 0.1245(18) Uani d . 1
H H13 0.5799 0.9270 0.4579 0.149 Uiso calc R 1
C C14 0.5005(4) 1.1579(11) 0.3943(3) 0.137(2) Uani d . 1
H H14 0.4815 1.2248 0.4337 0.165 Uiso calc R 1
C C15 0.4701(3) 1.2404(7) 0.3225(3) 0.1029(12) Uani d . 1
H H15 0.4312 1.3647 0.3139 0.124 Uiso calc R 1
C C16 0.4949(2) 1.1465(5) 0.26351(18) 0.0725(8) Uani d . 1
H H16 0.4725 1.2067 0.2151 0.087 Uiso calc R 1
O O1 0.42304(14) 0.9358(3) 0.09765(10) 0.0644(5) Uani d . 1
O O2 0.58335(18) 0.7992(4) 0.07547(14) 0.1056(8) Uani d . 1
O O3 0.56871(18) 1.1638(4) 0.11968(12) 0.0901(7) Uani d . 1
O O4 0.1795(2) 0.1450(4) 0.15547(16) 0.1094(9) Uani d . 1
O O5 0.1800(2) 0.0787(4) 0.04028(14) 0.0949(7) Uani d . 1
N N1 0.20241(18) 0.1888(4) 0.09722(15) 0.0705(6) Uani d . 1

loop_
_atom_site_aniso_label
_atom_site_aniso_U_11
_atom_site_aniso_U_22
_atom_site_aniso_U_33
_atom_site_aniso_U_12
_atom_site_aniso_U_13
_atom_site_aniso_U_23
S1 0.0768(5) 0.0848(6) 0.0604(5) -0.0147(4) 0.0373(4) -0.0034(3)
C1 0.0608(14) 0.0552(14) 0.0448(12) 0.0025(11) 0.0187(10) 0.0049(11)
C2 0.0746(16) 0.0619(16) 0.0507(14) 0.0009(12) 0.0304(12) -0.0052(12)
C3 0.0741(16) 0.0690(17) 0.0507(15) 0.0013(13) 0.0337(12) 0.0051(12)
C4 0.0581(14) 0.0527(14) 0.0511(14) 0.0055(11) 0.0168(11) 0.0068(11)
C5 0.0781(17) 0.0737(18) 0.0491(14) -0.0039(14) 0.0254(13) -0.0083(12)
C6 0.0809(18) 0.085(2) 0.0436(14) -0.0105(15) 0.0306(13) -0.0030(13)
C7 0.0517(13) 0.0586(15) 0.0676(16) -0.0013(12) 0.0252(12) 0.0026(12)
C8 0.0627(16) 0.0708(19) 0.124(3) 0.0023(15) 0.0362(18) -0.0020(19)
C9 0.065(2) 0.092(3) 0.167(5) 0.0121(17) 0.014(2) 0.057(3)
C10 0.080(2) 0.154(4) 0.098(3) -0.011(3) 0.001(2) 0.056(3)
C11 0.0654(18) 0.120(3) 0.0612(19) -0.0228(19) 0.0052(14) 0.0139(18)
C12 0.0504(13) 0.0711(17) 0.0525(15) -0.0091(12) 0.0158(11) 0.0008(12)
C13 0.101(3) 0.224(6) 0.0479(19) -0.057(3) 0.0186(19) -0.009(3)
C14 0.119(4) 0.214(6) 0.096(4) -0.058(4) 0.058(3) -0.076(4)
C15 0.095(2) 0.116(3) 0.112(3) -0.019(2) 0.052(2) -0.053(2)
C16 0.0740(18) 0.0747(19) 0.0751(19) -0.0021(15) 0.0312(15) -0.0112(15)
O1 0.0746(12) 0.0641(12) 0.0561(11) -0.0065(9) 0.0206(9) 0.0071(8)
O2 0.1001(16) 0.145(2) 0.0946(16) -0.0191(15) 0.0642(14) -0.0393(15)
O3 0.1088(17) 0.0895(15) 0.0763(14) -0.0348(12) 0.0328(12) 0.0139(11)
O4 0.151(2) 0.0943(17) 0.1024(19) -0.0314(15) 0.0678(18) 0.0109(14)
O5 0.1127(19) 0.0819(16) 0.0837(17) -0.0223(12) 0.0167(13) -0.0090(12)
N1 0.0763(15) 0.0610(15) 0.0735(17) 0.0015(11) 0.0196(13) 0.0074(13)

loop_
_atom_type_symbol
_atom_type_description
_atom_type_scat_dispersion_real
_atom_type_scat_dispersion_imag
_atom_type_scat_source
C C 0.0033 0.0016 'International Tables Vol C Tables 4.2.6.8 and 6.1.1.4'
H H 0.0000 0.0000 'International Tables Vol C Tables 4.2.6.8 and 6.1.1.4'
N N 0.0061 0.0033 'International Tables Vol C Tables 4.2.6.8 and 6.1.1.4'
O O 0.0106 0.0060 'International Tables Vol C Tables 4.2.6.8 and 6.1.1.4'
S S 0.1246 0.1234 'International Tables Vol C Tables 4.2.6.8 and 6.1.1.4'

loop_
_geom_angle_atom_site_label_1
_geom_angle_atom_site_label_2
_geom_angle_atom_site_label_3
_geom_angle
O2 S1 O3 120.53(15)
O2 S1 O1 108.88(12)
O3 S1 O1 103.19(12)
O2 S1 C7 108.34(15)
O3 S1 C7 111.42(13)
O1 S1 C7 102.92(10)
C6 C1 C2 122.2(2)
C6 C1 O1 120.9(2)
C2 C1 O1 116.9(2)
C3 C2 C1 119.1(2)
C3 C2 H2 120.5
C1 C2 H2 120.5
C2 C3 C4 118.9(2)
C2 C3 H3 120.5
C4 C3 H3 120.5
C3 C4 C5 122.1(2)
C3 C4 N1 118.3(2)
C5 C4 N1 119.6(2)
C6 C5 C4 119.0(2)
C6 C5 H5 120.5
C4 C5 H5 120.5
C1 C6 C5 118.8(2)
C1 C6 H6 120.6
C5 C6 H6 120.6
C8 C7 C12 121.8(3)
C8 C7 S1 117.4(2)
C12 C7 S1 120.8(2)
C7 C8 C9 118.8(4)
C7 C8 H8 120.6
C9 C8 H8 120.6
C10 C9 C8 120.3(4)
C10 C9 H9 119.9
C8 C9 H9 119.9
C9 C10 C11 121.7(4)
C9 C10 H10 119.1
C11 C10 H10 119.1
C10 C11 C12 120.5(4)
C10 C11 C13 121.8(4)
C12 C11 C13 117.7(4)
C16 C12 C11 118.3(3)
C16 C12 C7 124.8(2)
C11 C12 C7 116.9(3)
C14 C13 C11 121.1(4)
C14 C13 H13 119.5
C11 C13 H13 119.5
C13 C14 C15 120.3(4)
C13 C14 H14 119.9
C15 C14 H14 119.9
C16 C15 C14 121.7(4)
C16 C15 H15 119.1
C14 C15 H15 119.1
C15 C16 C12 120.9(3)
C15 C16 H16 119.5
C12 C16 H16 119.5
C1 O1 S1 119.41(15)
O5 N1 O4 123.7(3)
O5 N1 C4 118.6(2)
O4 N1 C4 117.7(3)

loop_
_geom_bond_atom_site_label_1
_geom_bond_atom_site_label_2
_geom_bond_distance
S1 O2 1.415(2)
S1 O3 1.419(2)
S1 O1 1.602(2)
S1 C7 1.751(3)
C1 C6 1.367(4)
C1 C2 1.374(3)
C1 O1 1.405(3)
C2 C3 1.364(4)
C2 H2 0.9300
C3 C4 1.368(4)
C3 H3 0.9300
C4 C5 1.375(4)
C4 N1 1.466(3)
C5 C6 1.369(4)
C5 H5 0.9300
C6 H6 0.9300
C7 C8 1.368(4)
C7 C12 1.422(4)
C8 C9 1.418(6)
C8 H8 0.9300
C9 C10 1.346(6)
C9 H9 0.9300
C10 C11 1.374(6)
C10 H10 0.9300
C11 C12 1.414(4)
C11 C13 1.435(6)
C12 C16 1.406(4)
C13 C14 1.345(7)
C13 H13 0.9300
C14 C15 1.361(7)
C14 H14 0.9300
C15 C16 1.350(4)
C15 H15 0.9300
C16 H16 0.9300
O4 N1 1.218(3)
O5 N1 1.215(3)

loop_
_geom_hbond_atom_site_label_D
_geom_hbond_atom_site_label_H
_geom_hbond_atom_site_label_A
_geom_hbond_site_symmetry_A
_geom_hbond_distance_DH
_geom_hbond_distance_HA
_geom_hbond_distance_DA
_geom_hbond_angle_DHA
_geom_hbond_publ_flag
C8 H8 O2 . 0.93 2.43 2.829(5) 106 y
C16 H16 O3 . 0.93 2.46 3.058(4) 122 y
C5 H5 O2 3_665 0.93 2.48 3.179(3) 132 y
C15 H15 O4 2_565 0.93 2.47 3.340(5) 155 y

loop_
_geom_torsion_atom_site_label_1
_geom_torsion_atom_site_label_2
_geom_torsion_atom_site_label_3
_geom_torsion_atom_site_label_4
_geom_torsion
C6 C1 C2 C3 -0.5(4)
O1 C1 C2 C3 175.8(2)
C1 C2 C3 C4 0.1(4)
C2 C3 C4 C5 0.4(4)
C2 C3 C4 N1 -179.1(2)
C3 C4 C5 C6 -0.3(4)
N1 C4 C5 C6 179.1(2)
C2 C1 C6 C5 0.5(4)
O1 C1 C6 C5 -175.6(2)
C4 C5 C6 C1 -0.1(4)
O2 S1 C7 C8 0.1(3)
O3 S1 C7 C8 -134.7(2)
O1 S1 C7 C8 115.3(2)
O2 S1 C7 C12 -179.42(19)
O3 S1 C7 C12 45.8(2)
O1 S1 C7 C12 -64.2(2)
C12 C7 C8 C9 -2.0(4)
S1 C7 C8 C9 178.4(2)
C7 C8 C9 C10 1.3(5)
C8 C9 C10 C11 0.1(6)
C9 C10 C11 C12 -0.8(5)
C9 C10 C11 C13 178.4(4)
C10 C11 C12 C16 178.0(3)
C13 C11 C12 C16 -1.2(4)
C10 C11 C12 C7 0.1(4)
C13 C11 C12 C7 -179.1(3)
C8 C7 C12 C16 -176.5(3)
S1 C7 C12 C16 3.0(3)
C8 C7 C12 C11 1.3(4)
S1 C7 C12 C11 -179.13(19)
C10 C11 C13 C14 -177.4(4)
C12 C11 C13 C14 1.8(6)
C11 C13 C14 C15 -1.7(7)
C13 C14 C15 C16 0.9(7)
C14 C15 C16 C12 -0.3(5)
C11 C12 C16 C15 0.5(4)
C7 C12 C16 C15 178.3(3)
C6 C1 O1 S1 -78.7(3)
C2 C1 O1 S1 104.9(2)
O2 S1 O1 C1 54.4(2)
O3 S1 O1 C1 -176.40(18)
C7 S1 O1 C1 -60.4(2)
C3 C4 N1 O5 170.0(3)
C5 C4 N1 O5 -9.4(4)
C3 C4 N1 O4 -12.0(4)
C5 C4 N1 O4 168.5(3)

loop_
_cod_related_entry_id
_cod_related_entry_database
_cod_related_entry_code
1 ChemSpider 24740676
